data_7135188
loop_
_publ_author_name
'Li, Lei'
'Fu, Bingjie'
'Zhao, Yue'
'Sun, Yue'
'Li, Yang'
'Jiang, Wenfeng'
'Bai, Wei'

_publ_section_title
;
 Synthesis and characterization of rhena-phenalenyl complexes.
;
_journal_issue 81
_journal_name_full 'Chemical communications (Cambridge, England)'
_journal_page_first 15858
_journal_page_last 15861
_journal_paper_doi 10.1039/d5cc03639a
_journal_volume 61
_journal_year 2025
_chemical_formula_moiety 'C40 H33 Cl2 O2 P2 Re, C H2 Cl2'
_chemical_formula_sum 'C41 H35 Cl4 O2 P2 Re'
_chemical_formula_weight 949.63
_space_group_crystal_system monoclinic
_space_group_IT_number 14
_space_group_name_Hall '-P 2yn'
_space_group_name_H-M_alt 'P 1 21/n 1'
_atom_sites_solution_hydrogens geom
_atom_sites_solution_primary dual
_audit_creation_date 2024-11-14
_audit_creation_method
;
Olex2 1.5
(compiled 2022.04.07 svn.rca3783a0 for OlexSys, GUI svn.r6498)
;
_audit_update_record
;
2025-08-04 deposited with the CCDC.	2025-09-05 downloaded from the CCDC.
;
_cell_angle_alpha 90
_cell_angle_beta 95.6770(10)
_cell_angle_gamma 90
_cell_formula_units_Z 4
_cell_length_a 12.6366(4)
_cell_length_b 10.6140(3)
_cell_length_c 28.7173(9)
_cell_measurement_reflns_used 9831
_cell_measurement_temperature 120.0
_cell_measurement_theta_max 27.59
_cell_measurement_theta_min 2.51
_cell_volume 3832.8(2)
_computing_cell_refinement 'SAINT V8.40B (?, 2016)'
_computing_data_collection 'Bruker APEX2'
_computing_data_reduction 'SAINT V8.40B (?, 2016)'
_computing_molecular_graphics 'Olex2 1.5 (Dolomanov et al., 2009)'
_computing_publication_material 'Olex2 1.5 (Dolomanov et al., 2009)'
_computing_structure_refinement 'SHELXL 2018/3 (Sheldrick, 2015)'
_computing_structure_solution 'ShelXT (Sheldrick, 2015)'
_diffrn_ambient_temperature 120.0
_diffrn_measured_fraction_theta_full 0.996
_diffrn_measured_fraction_theta_max 0.996
_diffrn_measurement_device_type 'Bruker APEX-II CCD'
_diffrn_measurement_method '\f and \w scans'
_diffrn_radiation_type MoK\a
_diffrn_radiation_wavelength 0.71073
_diffrn_reflns_av_R_equivalents 0.0490
_diffrn_reflns_av_unetI/netI 0.0359
_diffrn_reflns_Laue_measured_fraction_full 0.996
_diffrn_reflns_Laue_measured_fraction_max 0.996
_diffrn_reflns_limit_h_max 15
_diffrn_reflns_limit_h_min -15
_diffrn_reflns_limit_k_max 12
_diffrn_reflns_limit_k_min -12
_diffrn_reflns_limit_l_max 26
_diffrn_reflns_limit_l_min -34
_diffrn_reflns_number 35245
_diffrn_reflns_point_group_measured_fraction_full 0.996
_diffrn_reflns_point_group_measured_fraction_max 0.996
_diffrn_reflns_theta_full 25.027
_diffrn_reflns_theta_max 25.027
_diffrn_reflns_theta_min 1.704
_diffrn_source_current 1.4
_diffrn_source_power 0.07
_diffrn_source_voltage 50.0
_diffrn_standards_number 0
_exptl_absorpt_coefficient_mu 3.568
_exptl_absorpt_correction_T_max 0.7456
_exptl_absorpt_correction_T_min 0.4526
_exptl_absorpt_correction_type multi-scan
_exptl_absorpt_process_details
;
SADABS-2016/2 (Bruker,2016/2) was used for absorption correction.
wR2(int) was 0.1964 before and 0.0915 after correction.
The Ratio of minimum to maximum transmission is 0.6070.
The \l/2 correction factor is Not present.
;
_exptl_crystal_colour 'metallic light colourless'
_exptl_crystal_colour_lustre metallic
_exptl_crystal_colour_modifier light
_exptl_crystal_colour_primary colourless
_exptl_crystal_density_diffrn 1.646
_exptl_crystal_description block
_exptl_crystal_F_000 1880
_exptl_crystal_size_max 0.13
_exptl_crystal_size_mid 0.11
_exptl_crystal_size_min 0.09
_refine_diff_density_max 0.664
_refine_diff_density_min -0.555
_refine_diff_density_rms 0.090
_refine_ls_extinction_method none
_refine_ls_goodness_of_fit_ref 1.031
_refine_ls_hydrogen_treatment constr
_refine_ls_matrix_type full
_refine_ls_number_parameters 453
_refine_ls_number_reflns 6752
_refine_ls_number_restraints 0
_refine_ls_restrained_S_all 1.031
_refine_ls_R_factor_all 0.0296
_refine_ls_R_factor_gt 0.0225
_refine_ls_shift/su_max 0.003
_refine_ls_shift/su_mean 0.000
_refine_ls_structure_factor_coef Fsqd
_refine_ls_weighting_details 'w=1/[\s^2^(Fo^2^)+(0.0192P)^2^+1.6059P] where P=(Fo^2^+2Fc^2^)/3'
_refine_ls_weighting_scheme calc
_refine_ls_wR_factor_gt 0.0462
_refine_ls_wR_factor_ref 0.0483
_reflns_Friedel_coverage 0.000
_reflns_number_gt 5898
_reflns_number_total 6752
_reflns_threshold_expression 'I > 2\s(I)'
_cod_data_source_file d5cc03639a2.cif
_cod_data_source_block 123
_cod_database_code 7135188
_shelx_shelxl_version_number 2018/3
_shelx_space_group_comment
;
The symmetry employed for this shelxl refinement is uniquely defined
by the following loop, which should always be used as a source of
symmetry information in preference to the above space-group names.
They are only intended as comments.
;
_shelx_estimated_absorpt_t_max 0.740
_shelx_estimated_absorpt_t_min 0.654
_olex2_refinement_description
;
1. Fixed Uiso
 At 1.2 times of:
  All C(H) groups, All C(H,H) groups
 At 1.5 times of:
  All C(H,H,H) groups
2.a Ternary CH refined with riding coordinates:
 C00C(H00C)
2.b Secondary CH2 refined with riding coordinates:
 C01D(H01D,H01G)
2.c Aromatic/amide H refined with riding coordinates:
 C00D(H00D), C00F(H00F), C00K(H00K), C00M(H00M), C00Q(H00Q), C00R(H00R),
 C00S(H00S), C00T(H00T), C00U(H00U), C00W(H00W), C00Z(H00Z), C010(H010),
 C011(H011), C012(H012), C013(H013), C014(H014), C015(H015), C016(H016),
 C017(H017), C018(H018), C019(H019), C01A(H01A), C01B(H01B), C01C(H01C),
 C01E(H01E), C01F(H01F)
2.d Idealised Me refined as rotating group:
 C00V(H00A,H00B,H00E), C00X(H00G,H00H,H00I)
;
_smtbx_masks_special_details
;
A solvent mask was calculated and 82 electrons were 
found in a volume of 252\%A^3^ in 1 void per unit cell. 
This is consistent with the presence of 
0.5[CH2Cl2] per Asymmetric Unit 
which account for 84 electrons 
per unit cell.
;
_smtbx_masks_void_probe_radius 1.2
_smtbx_masks_void_truncation_radius 1.2
_olex2_submission_special_instructions 'No special instructions were received'

loop_
_space_group_symop_operation_xyz
'x, y, z'
'-x+1/2, y+1/2, -z+1/2'
'-x, -y, -z'
'x-1/2, -y-1/2, z-1/2'

loop_
_atom_site_label
_atom_site_type_symbol
_atom_site_fract_x
_atom_site_fract_y
_atom_site_fract_z
_atom_site_U_iso_or_equiv
_atom_site_adp_type
_atom_site_occupancy
_atom_site_site_symmetry_order
_atom_site_calc_flag
_atom_site_refinement_flags_posn
_atom_site_refinement_flags_adp
_atom_site_refinement_flags_occupancy
_atom_site_disorder_assembly
_atom_site_disorder_group
Re01 Re 0.80980(2) 0.52364(2) 0.36138(2) 0.01096(4) Uani 1 1 d . . . . .
Cl02 Cl 0.85204(6) 0.61966(7) 0.29023(3) 0.01690(17) Uani 1 1 d . . . . .
Cl03 Cl 0.96865(6) 0.63872(7) 0.39922(3) 0.01803(17) Uani 1 1 d . . . . .
P004 P 0.95502(6) 0.31847(7) 0.29318(3) 0.01261(17) Uani 1 1 d . . . . .
P05 P 0.80246(6) 0.46920(7) 0.44367(3) 0.01323(17) Uani 1 1 d . . . . .
Cl06 Cl 0.76732(8) 0.27042(9) 0.59854(3) 0.0378(2) Uani 1 1 d . . . . .
Cl07 Cl 0.61554(8) 0.06594(9) 0.58282(3) 0.0430(3) Uani 1 1 d . . . . .
O009 O 0.71838(16) 0.69185(18) 0.36930(7) 0.0164(5) Uani 1 1 d . . . . .
O00A O 0.54253(17) 0.69066(19) 0.34673(7) 0.0223(5) Uani 1 1 d . . . . .
C00B C 0.9896(2) 0.1542(3) 0.29907(10) 0.0124(7) Uani 1 1 d . . . . .
C00C C 0.9152(2) 0.3658(3) 0.34823(10) 0.0124(7) Uani 1 1 d . . . . .
H00C H 0.964651 0.339633 0.375877 0.015 Uiso 1 1 calc R U . . .
C00D C 1.1199(2) 0.3541(3) 0.23933(10) 0.0176(7) Uani 1 1 d . . . . .
H00D H 1.090973 0.283179 0.222389 0.021 Uiso 1 1 calc R U . . .
C00E C 0.5817(2) 0.3983(3) 0.34270(9) 0.0139(7) Uani 1 1 d . . . . .
C00F C 0.7655(3) 0.1192(3) 0.35440(10) 0.0168(7) Uani 1 1 d . . . . .
H00F H 0.839613 0.101899 0.357991 0.020 Uiso 1 1 calc R U . . .
C00G C 0.6200(2) 0.2705(3) 0.34465(10) 0.0144(7) Uani 1 1 d . . . . .
C00H C 0.7307(2) 0.2434(3) 0.35077(10) 0.0137(7) Uani 1 1 d . . . . .
C00I C 1.0719(2) 0.3984(3) 0.27766(10) 0.0138(7) Uani 1 1 d . . . . .
C00J C 0.6563(2) 0.5005(3) 0.34985(10) 0.0131(7) Uani 1 1 d . . . . .
C00K C 0.4369(3) 0.1949(3) 0.33297(11) 0.0243(8) Uani 1 1 d . . . . .
H00K H 0.387439 0.127378 0.329740 0.029 Uiso 1 1 calc R U . . .
C00L C 0.6282(3) 0.6368(3) 0.35530(10) 0.0167(7) Uani 1 1 d . . . . .
C00M C 1.1136(3) 0.5027(3) 0.30241(11) 0.0182(7) Uani 1 1 d . . . . .
H00M H 1.081128 0.533491 0.328609 0.022 Uiso 1 1 calc R U . . .
C00N C 0.8046(2) 0.3471(3) 0.35344(9) 0.0122(7) Uani 1 1 d . . . . .
C00O C 0.5473(3) 0.1680(3) 0.34083(10) 0.0174(7) Uani 1 1 d . . . . .
C00P C 0.7936(2) 0.5954(3) 0.48658(10) 0.0147(7) Uani 1 1 d . . . . .
C00Q C 0.6932(3) 0.0197(3) 0.35283(11) 0.0218(8) Uani 1 1 d . . . . .
H00Q H 0.717747 -0.064540 0.356978 0.026 Uiso 1 1 calc R U . . .
C00R C 0.9559(3) -0.0643(3) 0.28210(11) 0.0214(8) Uani 1 1 d . . . . .
H00R H 0.920142 -0.127676 0.263196 0.026 Uiso 1 1 calc R U . . .
C00S C 0.9360(2) 0.0612(3) 0.27195(11) 0.0172(7) Uani 1 1 d . . . . .
H00S H 0.885749 0.083977 0.246523 0.021 Uiso 1 1 calc R U . . .
C00T C 0.4722(2) 0.4171(3) 0.33522(10) 0.0195(7) Uani 1 1 d . . . . .
H00T H 0.445254 0.500693 0.333622 0.023 Uiso 1 1 calc R U . . .
C00U C 1.2512(3) 0.5166(3) 0.25039(12) 0.0215(8) Uani 1 1 d . . . . .
H00U H 1.312795 0.557031 0.241108 0.026 Uiso 1 1 calc R U . . .
C00V C 0.8503(2) 0.3303(3) 0.24706(10) 0.0162(7) Uani 1 1 d . . . . .
H00A H 0.875721 0.300880 0.217785 0.024 Uiso 1 1 calc R U . . .
H00B H 0.827499 0.418317 0.243536 0.024 Uiso 1 1 calc R U . . .
H00E H 0.790200 0.278225 0.254474 0.024 Uiso 1 1 calc R U . . .
C00W C 0.7007(2) 0.2386(3) 0.45987(10) 0.0170(7) Uani 1 1 d . . . . .
H00W H 0.768807 0.200558 0.460157 0.020 Uiso 1 1 calc R U . . .
C00X C 0.9189(2) 0.3808(3) 0.46595(10) 0.0168(7) Uani 1 1 d . . . . .
H00G H 0.921936 0.301974 0.448381 0.025 Uiso 1 1 calc R U . . .
H00H H 0.914973 0.361859 0.499130 0.025 Uiso 1 1 calc R U . . .
H00I H 0.982820 0.430752 0.462403 0.025 Uiso 1 1 calc R U . . .
C00Y C 0.6910(2) 0.3691(3) 0.45519(10) 0.0136(7) Uani 1 1 d . . . . .
C00Z C 1.2090(2) 0.4127(3) 0.22583(11) 0.0203(7) Uani 1 1 d . . . . .
H00Z H 1.241744 0.381901 0.199696 0.024 Uiso 1 1 calc R U . . .
C010 C 0.5910(2) 0.4229(3) 0.45598(10) 0.0184(7) Uani 1 1 d . . . . .
H010 H 0.582952 0.511615 0.453037 0.022 Uiso 1 1 calc R U . . .
C011 C 1.0274(3) -0.0986(3) 0.31949(11) 0.0223(8) Uani 1 1 d . . . . .
H011 H 1.038675 -0.185033 0.326991 0.027 Uiso 1 1 calc R U . . .
C012 C 0.6121(3) 0.1638(3) 0.46410(11) 0.0233(8) Uani 1 1 d . . . . .
H012 H 0.619304 0.074917 0.466512 0.028 Uiso 1 1 calc R U . . .
C013 C 1.0642(2) 0.1191(3) 0.33583(11) 0.0202(7) Uani 1 1 d . . . . .
H013 H 1.102449 0.182064 0.353989 0.024 Uiso 1 1 calc R U . . .
C014 C 0.5865(3) 0.0442(3) 0.34528(11) 0.0225(8) Uani 1 1 d . . . . .
H014 H 0.537767 -0.024130 0.342974 0.027 Uiso 1 1 calc R U . . .
C015 C 1.2034(3) 0.5614(3) 0.28830(11) 0.0217(8) Uani 1 1 d . . . . .
H015 H 1.232285 0.632902 0.304916 0.026 Uiso 1 1 calc R U . . .
C016 C 0.7960(2) 0.5605(3) 0.53373(11) 0.0196(7) Uani 1 1 d . . . . .
H016 H 0.803436 0.474241 0.542205 0.024 Uiso 1 1 calc R U . . .
C017 C 1.0826(3) -0.0064(3) 0.34596(12) 0.0234(8) Uani 1 1 d . . . . .
H017 H 1.133265 -0.029670 0.371148 0.028 Uiso 1 1 calc R U . . .
C018 C 0.4008(3) 0.3156(3) 0.32999(11) 0.0253(8) Uani 1 1 d . . . . .
H018 H 0.326608 0.331392 0.324322 0.030 Uiso 1 1 calc R U . . .
C019 C 0.5138(3) 0.2191(3) 0.46478(11) 0.0257(8) Uani 1 1 d . . . . .
H019 H 0.453173 0.168043 0.467857 0.031 Uiso 1 1 calc R U . . .
C01A C 0.7876(3) 0.6498(3) 0.56786(11) 0.0231(8) Uani 1 1 d . . . . .
H01A H 0.789993 0.625320 0.599773 0.028 Uiso 1 1 calc R U . . .
C01B C 0.5026(3) 0.3483(3) 0.46104(11) 0.0245(8) Uani 1 1 d . . . . .
H01B H 0.434668 0.385943 0.461917 0.029 Uiso 1 1 calc R U . . .
C01C C 0.7756(3) 0.7750(3) 0.55560(12) 0.0282(9) Uani 1 1 d . . . . .
H01C H 0.768641 0.836548 0.579135 0.034 Uiso 1 1 calc R U . . .
C01D C 0.6318(3) 0.2307(3) 0.58511(12) 0.0305(9) Uani 1 1 d . . . . .
H01D H 0.589530 0.266135 0.609246 0.037 Uiso 1 1 calc R U . . .
H01G H 0.605223 0.267850 0.554545 0.037 Uiso 1 1 calc R U . . .
C01E C 0.7830(3) 0.7219(3) 0.47478(11) 0.0227(8) Uani 1 1 d . . . . .
H01E H 0.782002 0.747430 0.443033 0.027 Uiso 1 1 calc R U . . .
C01F C 0.7737(3) 0.8114(3) 0.50967(12) 0.0275(8) Uani 1 1 d . . . . .
H01F H 0.766057 0.898001 0.501618 0.033 Uiso 1 1 calc R U . . .

loop_
_atom_site_aniso_label
_atom_site_aniso_U_11
_atom_site_aniso_U_22
_atom_site_aniso_U_33
_atom_site_aniso_U_23
_atom_site_aniso_U_13
_atom_site_aniso_U_12
Re01 0.01092(7) 0.00893(7) 0.01305(7) 0.00038(5) 0.00136(5) 0.00005(5)
Cl02 0.0189(4) 0.0144(4) 0.0178(4) 0.0037(3) 0.0038(3) 0.0003(3)
Cl03 0.0161(4) 0.0175(4) 0.0203(4) -0.0009(3) 0.0012(3) -0.0053(3)
P004 0.0126(4) 0.0114(4) 0.0139(4) -0.0007(3) 0.0019(3) 0.0001(3)
P05 0.0126(4) 0.0127(4) 0.0143(4) -0.0005(3) 0.0012(3) -0.0007(3)
Cl06 0.0379(6) 0.0323(6) 0.0410(6) 0.0080(4) -0.0071(4) -0.0065(4)
Cl07 0.0531(7) 0.0339(6) 0.0432(6) 0.0003(5) 0.0107(5) -0.0158(5)
O009 0.0179(13) 0.0117(12) 0.0196(12) 0.0005(9) 0.0025(9) 0.0023(9)
O00A 0.0149(13) 0.0213(13) 0.0310(14) 0.0057(10) 0.0041(10) 0.0078(10)
C00B 0.0152(17) 0.0111(17) 0.0121(16) 0.0015(13) 0.0064(13) -0.0006(12)
C00C 0.0170(17) 0.0077(16) 0.0126(16) 0.0006(12) 0.0015(13) 0.0006(12)
C00D 0.0205(19) 0.0156(18) 0.0163(18) -0.0011(14) -0.0006(14) -0.0021(13)
C00E 0.0197(18) 0.0166(18) 0.0052(16) 0.0014(13) 0.0009(13) -0.0007(13)
C00F 0.0215(19) 0.0173(18) 0.0125(17) 0.0003(13) 0.0065(13) -0.0006(14)
C00G 0.0176(18) 0.0199(18) 0.0057(15) -0.0031(13) 0.0012(12) -0.0045(13)
C00H 0.0220(19) 0.0120(17) 0.0073(16) -0.0023(12) 0.0033(13) -0.0027(13)
C00I 0.0107(16) 0.0153(18) 0.0153(17) 0.0027(13) 0.0004(12) 0.0009(12)
C00J 0.0130(17) 0.0160(18) 0.0102(16) 0.0056(13) 0.0013(12) 0.0052(12)
C00K 0.022(2) 0.032(2) 0.0182(18) -0.0003(15) -0.0029(14) -0.0164(16)
C00L 0.0206(19) 0.0188(19) 0.0118(17) 0.0031(14) 0.0067(14) -0.0001(14)
C00M 0.0178(18) 0.0189(19) 0.0182(18) -0.0032(14) 0.0035(14) -0.0004(13)
C00N 0.0097(16) 0.0178(18) 0.0086(16) 0.0027(12) -0.0016(12) 0.0047(12)
C00O 0.0214(19) 0.0206(19) 0.0108(17) -0.0029(13) 0.0039(13) -0.0065(14)
C00P 0.0092(16) 0.0203(19) 0.0144(17) -0.0043(14) 0.0002(12) -0.0033(13)
C00Q 0.035(2) 0.0117(17) 0.0206(19) -0.0006(14) 0.0114(15) -0.0030(15)
C00R 0.027(2) 0.0133(18) 0.025(2) -0.0047(15) 0.0069(15) -0.0077(14)
C00S 0.0191(18) 0.0166(18) 0.0163(17) 0.0021(14) 0.0033(13) -0.0018(13)
C00T 0.0173(18) 0.0230(19) 0.0179(18) 0.0059(14) 0.0004(14) 0.0003(14)
C00U 0.0136(18) 0.0219(19) 0.029(2) 0.0046(15) 0.0028(14) -0.0027(14)
C00V 0.0176(18) 0.0161(18) 0.0145(17) -0.0008(13) -0.0010(13) 0.0001(13)
C00W 0.0175(18) 0.0203(19) 0.0135(17) -0.0019(14) 0.0035(13) -0.0021(13)
C00X 0.0133(17) 0.0193(18) 0.0175(17) 0.0007(14) 0.0002(13) -0.0013(13)
C00Y 0.0124(17) 0.0214(19) 0.0066(16) -0.0023(13) -0.0006(12) -0.0038(13)
C00Z 0.0204(19) 0.0220(19) 0.0195(18) 0.0040(15) 0.0066(14) 0.0035(14)
C010 0.0190(18) 0.0202(18) 0.0161(18) -0.0021(14) 0.0014(14) -0.0003(14)
C011 0.030(2) 0.0124(19) 0.025(2) 0.0047(15) 0.0073(15) 0.0008(14)
C012 0.030(2) 0.022(2) 0.0191(19) -0.0005(15) 0.0047(15) -0.0073(15)
C013 0.0189(19) 0.0189(19) 0.0225(19) -0.0039(14) 0.0000(14) 0.0030(14)
C014 0.033(2) 0.019(2) 0.0160(18) -0.0067(14) 0.0072(15) -0.0141(15)
C015 0.023(2) 0.0139(18) 0.028(2) -0.0027(15) 0.0024(15) -0.0060(14)
C016 0.0197(19) 0.0205(19) 0.0186(18) -0.0007(14) 0.0017(14) -0.0015(14)
C017 0.029(2) 0.020(2) 0.0207(19) 0.0020(15) -0.0009(15) 0.0078(15)
C018 0.0129(19) 0.038(2) 0.024(2) 0.0023(16) -0.0031(14) -0.0039(15)
C019 0.023(2) 0.031(2) 0.024(2) -0.0040(16) 0.0060(15) -0.0138(16)
C01A 0.0192(19) 0.035(2) 0.0144(18) -0.0063(16) -0.0002(14) 0.0012(15)
C01B 0.0131(18) 0.040(2) 0.0207(19) -0.0052(16) 0.0043(14) -0.0010(15)
C01C 0.021(2) 0.036(2) 0.026(2) -0.0181(17) -0.0039(15) 0.0030(16)
C01D 0.028(2) 0.031(2) 0.032(2) -0.0017(17) 0.0049(17) 0.0063(16)
C01E 0.027(2) 0.021(2) 0.0194(19) -0.0021(15) -0.0018(15) 0.0005(15)
C01F 0.033(2) 0.018(2) 0.031(2) -0.0068(16) -0.0012(16) 0.0018(15)

loop_
_atom_type_symbol
_atom_type_description
_atom_type_scat_dispersion_real
_atom_type_scat_dispersion_imag
_atom_type_scat_source
C C 0.0033 0.0016 'International Tables Vol C Tables 4.2.6.8 and 6.1.1.4'
H H 0.0000 0.0000 'International Tables Vol C Tables 4.2.6.8 and 6.1.1.4'
Cl Cl 0.1484 0.1585 'International Tables Vol C Tables 4.2.6.8 and 6.1.1.4'
O O 0.0106 0.0060 'International Tables Vol C Tables 4.2.6.8 and 6.1.1.4'
P P 0.1023 0.0942 'International Tables Vol C Tables 4.2.6.8 and 6.1.1.4'
Re Re -1.0185 7.2310 'International Tables Vol C Tables 4.2.6.8 and 6.1.1.4'

loop_
_geom_angle_atom_site_label_1
_geom_angle_atom_site_label_2
_geom_angle_atom_site_label_3
_geom_angle
_geom_angle_site_symmetry_1
_geom_angle_site_symmetry_3
_geom_angle_publ_flag
Cl02 Re01 Cl03 85.74(3) . . ?
Cl02 Re01 P05 163.85(3) . . ?
Cl02 Re01 C00L 90.92(7) . . ?
Cl03 Re01 C00L 118.15(7) . . ?
P05 Re01 Cl03 78.53(3) . . ?
P05 Re01 C00L 93.26(7) . . ?
O009 Re01 Cl02 84.50(5) . . ?
O009 Re01 Cl03 88.00(6) . . ?
O009 Re01 P05 91.25(5) . . ?
O009 Re01 C00C 173.07(9) . . ?
O009 Re01 C00L 30.41(8) . . ?
C00C Re01 Cl02 89.30(7) . . ?
C00C Re01 Cl03 88.45(8) . . ?
C00C Re01 P05 93.88(8) . . ?
C00C Re01 C00L 153.35(10) . . ?
C00J Re01 Cl02 102.18(8) . . ?
C00J Re01 Cl03 151.16(9) . . ?
C00J Re01 P05 90.12(8) . . ?
C00J Re01 O009 65.60(10) . . ?
C00J Re01 C00C 118.99(11) . . ?
C00J Re01 C00L 35.35(10) . . ?
C00N Re01 Cl02 109.15(8) . . ?
C00N Re01 Cl03 123.61(9) . . ?
C00N Re01 P05 82.99(8) . . ?
C00N Re01 O009 145.47(10) . . ?
C00N Re01 C00C 40.25(11) . . ?
C00N Re01 C00J 80.34(12) . . ?
C00N Re01 C00L 115.67(11) . . ?
C00C P004 C00B 106.11(13) . . ?
C00C P004 C00I 113.51(14) . . ?
C00C P004 C00V 112.73(14) . . ?
C00I P004 C00B 106.40(13) . . ?
C00V P004 C00B 107.07(14) . . ?
C00V P004 C00I 110.51(14) . . ?
C00P P05 Re01 119.25(10) . . ?
C00X P05 Re01 110.95(10) . . ?
C00X P05 C00P 104.08(14) . . ?
C00X P05 C00Y 104.50(14) . . ?
C00Y P05 Re01 114.69(9) . . ?
C00Y P05 C00P 101.81(13) . . ?
C00L O009 Re01 93.28(17) . . ?
C00S C00B P004 122.3(2) . . ?
C00S C00B C013 119.3(3) . . ?
C013 C00B P004 118.0(2) . . ?
Re01 C00C H00C 114.7 . . ?
P004 C00C Re01 126.75(15) . . ?
P004 C00C H00C 114.7 . . ?
C00N C00C Re01 58.27(15) . . ?
C00N C00C P004 114.7(2) . . ?
C00N C00C H00C 114.7 . . ?
C00I C00D H00D 119.9 . . ?
C00Z C00D H00D 119.9 . . ?
C00Z C00D C00I 120.3(3) . . ?
C00G C00E C00J 119.5(3) . . ?
C00T C00E C00G 117.8(3) . . ?
C00T C00E C00J 122.7(3) . . ?
C00H C00F H00F 119.5 . . ?
C00H C00F C00Q 120.9(3) . . ?
C00Q C00F H00F 119.5 . . ?
C00H C00G C00E 121.2(3) . . ?
C00O C00G C00E 120.4(3) . . ?
C00O C00G C00H 118.3(3) . . ?
C00F C00H C00G 120.1(3) . . ?
C00F C00H C00N 121.4(3) . . ?
C00G C00H C00N 118.4(3) . . ?
C00D C00I P004 118.1(2) . . ?
C00D C00I C00M 120.1(3) . . ?
C00M C00I P004 121.9(2) . . ?
C00E C00J Re01 138.2(2) . . ?
C00E C00J C00L 125.6(3) . . ?
C00L C00J Re01 95.91(19) . . ?
C00O C00K H00K 119.4 . . ?
C018 C00K H00K 119.4 . . ?
C018 C00K C00O 121.2(3) . . ?
O009 C00L Re01 56.31(14) . . ?
O009 C00L C00J 104.7(3) . . ?
O00A C00L Re01 172.3(2) . . ?
O00A C00L O009 125.3(3) . . ?
O00A C00L C00J 129.9(3) . . ?
C00J C00L Re01 48.74(15) . . ?
C00I C00M H00M 120.4 . . ?
C015 C00M C00I 119.1(3) . . ?
C015 C00M H00M 120.4 . . ?
C00C C00N Re01 81.48(18) . . ?
C00C C00N C00H 137.2(3) . . ?
C00H C00N Re01 141.2(2) . . ?
C00K C00O C00G 118.4(3) . . ?
C014 C00O C00G 119.3(3) . . ?
C014 C00O C00K 122.3(3) . . ?
C016 C00P P05 117.4(2) . . ?
C01E C00P P05 123.7(2) . . ?
C01E C00P C016 118.9(3) . . ?
C00F C00Q H00Q 120.2 . . ?
C014 C00Q C00F 119.5(3) . . ?
C014 C00Q H00Q 120.2 . . ?
C00S C00R H00R 119.7 . . ?
C00S C00R C011 120.6(3) . . ?
C011 C00R H00R 119.7 . . ?
C00B C00S H00S 120.1 . . ?
C00R C00S C00B 119.8(3) . . ?
C00R C00S H00S 120.1 . . ?
C00E C00T H00T 119.2 . . ?
C00E C00T C018 121.7(3) . . ?
C018 C00T H00T 119.2 . . ?
C00Z C00U H00U 120.0 . . ?
C015 C00U H00U 120.0 . . ?
C015 C00U C00Z 119.9(3) . . ?
P004 C00V H00A 109.5 . . ?
P004 C00V H00B 109.5 . . ?
P004 C00V H00E 109.5 . . ?
H00A C00V H00B 109.5 . . ?
H00A C00V H00E 109.5 . . ?
H00B C00V H00E 109.5 . . ?
C00Y C00W H00W 119.6 . . ?
C012 C00W H00W 119.6 . . ?
C012 C00W C00Y 120.8(3) . . ?
P05 C00X H00G 109.5 . . ?
P05 C00X H00H 109.5 . . ?
P05 C00X H00I 109.5 . . ?
H00G C00X H00H 109.5 . . ?
H00G C00X H00I 109.5 . . ?
H00H C00X H00I 109.5 . . ?
C00W C00Y P05 122.3(2) . . ?
C010 C00Y P05 119.0(2) . . ?
C010 C00Y C00W 118.6(3) . . ?
C00D C00Z C00U 120.0(3) . . ?
C00D C00Z H00Z 120.0 . . ?
C00U C00Z H00Z 120.0 . . ?
C00Y C010 H010 119.7 . . ?
C01B C010 C00Y 120.6(3) . . ?
C01B C010 H010 119.7 . . ?
C00R C011 H011 120.1 . . ?
C00R C011 C017 119.7(3) . . ?
C017 C011 H011 120.1 . . ?
C00W C012 H012 120.2 . . ?
C019 C012 C00W 119.7(3) . . ?
C019 C012 H012 120.2 . . ?
C00B C013 H013 119.8 . . ?
C017 C013 C00B 120.4(3) . . ?
C017 C013 H013 119.8 . . ?
C00O C014 H014 119.2 . . ?
C00Q C014 C00O 121.7(3) . . ?
C00Q C014 H014 119.2 . . ?
C00M C015 H015 119.7 . . ?
C00U C015 C00M 120.6(3) . . ?
C00U C015 H015 119.7 . . ?
C00P C016 H016 119.6 . . ?
C01A C016 C00P 120.7(3) . . ?
C01A C016 H016 119.6 . . ?
C011 C017 H017 119.9 . . ?
C013 C017 C011 120.1(3) . . ?
C013 C017 H017 119.9 . . ?
C00K C018 C00T 120.5(3) . . ?
C00K C018 H018 119.8 . . ?
C00T C018 H018 119.8 . . ?
C012 C019 H019 119.7 . . ?
C012 C019 C01B 120.5(3) . . ?
C01B C019 H019 119.7 . . ?
C016 C01A H01A 120.1 . . ?
C016 C01A C01C 119.7(3) . . ?
C01C C01A H01A 120.1 . . ?
C010 C01B H01B 120.1 . . ?
C019 C01B C010 119.8(3) . . ?
C019 C01B H01B 120.1 . . ?
C01A C01C H01C 119.7 . . ?
C01F C01C C01A 120.5(3) . . ?
C01F C01C H01C 119.7 . . ?
Cl06 C01D H01D 109.5 . . ?
Cl06 C01D H01G 109.5 . . ?
Cl07 C01D Cl06 110.57(19) . . ?
Cl07 C01D H01D 109.5 . . ?
Cl07 C01D H01G 109.5 . . ?
H01D C01D H01G 108.1 . . ?
C00P C01E H01E 120.1 . . ?
C00P C01E C01F 119.8(3) . . ?
C01F C01E H01E 120.1 . . ?
C01C C01F C01E 120.3(3) . . ?
C01C C01F H01F 119.9 . . ?
C01E C01F H01F 119.9 . . ?

loop_
_geom_bond_atom_site_label_1
_geom_bond_atom_site_label_2
_geom_bond_distance
_geom_bond_site_symmetry_2
_geom_bond_publ_flag
Re01 Cl02 2.3903(7) . ?
Re01 Cl03 2.5041(7) . ?
Re01 P05 2.4436(8) . ?
Re01 O009 2.1508(19) . ?
Re01 C00C 2.196(3) . ?
Re01 C00J 1.950(3) . ?
Re01 C00L 2.581(3) . ?
Re01 C00N 1.888(3) . ?
P004 C00B 1.801(3) . ?
P004 C00C 1.778(3) . ?
P004 C00I 1.798(3) . ?
P004 C00V 1.781(3) . ?
P05 C00P 1.831(3) . ?
P05 C00X 1.807(3) . ?
P05 C00Y 1.821(3) . ?
Cl06 C01D 1.769(4) . ?
Cl07 C01D 1.761(4) . ?
O009 C00L 1.308(4) . ?
O00A C00L 1.227(4) . ?
C00B C00S 1.391(4) . ?
C00B C013 1.394(4) . ?
C00C H00C 1.0000 . ?
C00C C00N 1.435(4) . ?
C00D H00D 0.9500 . ?
C00D C00I 1.390(4) . ?
C00D C00Z 1.375(4) . ?
C00E C00G 1.439(4) . ?
C00E C00J 1.439(4) . ?
C00E C00T 1.393(4) . ?
C00F H00F 0.9500 . ?
C00F C00H 1.390(4) . ?
C00F C00Q 1.395(4) . ?
C00G C00H 1.422(4) . ?
C00G C00O 1.421(4) . ?
C00H C00N 1.440(4) . ?
C00I C00M 1.391(4) . ?
C00J C00L 1.501(4) . ?
C00K H00K 0.9500 . ?
C00K C00O 1.420(4) . ?
C00K C018 1.360(5) . ?
C00M H00M 0.9500 . ?
C00M C015 1.389(4) . ?
C00O C014 1.405(4) . ?
C00P C016 1.401(4) . ?
C00P C01E 1.388(4) . ?
C00Q H00Q 0.9500 . ?
C00Q C014 1.369(5) . ?
C00R H00R 0.9500 . ?
C00R C00S 1.382(4) . ?
C00R C011 1.382(4) . ?
C00S H00S 0.9500 . ?
C00T H00T 0.9500 . ?
C00T C018 1.404(4) . ?
C00U H00U 0.9500 . ?
C00U C00Z 1.387(4) . ?
C00U C015 1.380(4) . ?
C00V H00A 0.9800 . ?
C00V H00B 0.9800 . ?
C00V H00E 0.9800 . ?
C00W H00W 0.9500 . ?
C00W C00Y 1.396(4) . ?
C00W C012 1.387(4) . ?
C00X H00G 0.9800 . ?
C00X H00H 0.9800 . ?
C00X H00I 0.9800 . ?
C00Y C010 1.389(4) . ?
C00Z H00Z 0.9500 . ?
C010 H010 0.9500 . ?
C010 C01B 1.388(4) . ?
C011 H011 0.9500 . ?
C011 C017 1.384(4) . ?
C012 H012 0.9500 . ?
C012 C019 1.375(4) . ?
C013 H013 0.9500 . ?
C013 C017 1.379(4) . ?
C014 H014 0.9500 . ?
C015 H015 0.9500 . ?
C016 H016 0.9500 . ?
C016 C01A 1.375(4) . ?
C017 H017 0.9500 . ?
C018 H018 0.9500 . ?
C019 H019 0.9500 . ?
C019 C01B 1.382(5) . ?
C01A H01A 0.9500 . ?
C01A C01C 1.380(5) . ?
C01B H01B 0.9500 . ?
C01C H01C 0.9500 . ?
C01C C01F 1.372(5) . ?
C01D H01D 0.9900 . ?
C01D H01G 0.9900 . ?
C01E H01E 0.9500 . ?
C01E C01F 1.394(4) . ?
C01F H01F 0.9500 . ?

loop_
_geom_torsion_atom_site_label_1
_geom_torsion_atom_site_label_2
_geom_torsion_atom_site_label_3
_geom_torsion_atom_site_label_4
_geom_torsion
_geom_torsion_site_symmetry_1
_geom_torsion_site_symmetry_2
_geom_torsion_site_symmetry_3
_geom_torsion_site_symmetry_4
_geom_torsion_publ_flag
Re01 P05 C00P C016 -176.29(19) . . . . ?
Re01 P05 C00P C01E 4.8(3) . . . . ?
Re01 P05 C00Y C00W 97.0(2) . . . . ?
Re01 P05 C00Y C010 -78.2(2) . . . . ?
Re01 O009 C00L O00A -170.9(3) . . . . ?
Re01 O009 C00L C00J 5.8(2) . . . . ?
Re01 C00C C00N C00H 176.9(4) . . . . ?
Re01 C00J C00L O009 -6.4(2) . . . . ?
Re01 C00J C00L O00A 170.1(3) . . . . ?
Cl02 Re01 C00N C00C 64.51(16) . . . . ?
Cl02 Re01 C00N C00H -112.1(3) . . . . ?
Cl03 Re01 C00N C00C -33.33(18) . . . . ?
Cl03 Re01 C00N C00H 150.0(3) . . . . ?
P004 C00B C00S C00R -171.3(2) . . . . ?
P004 C00B C013 C017 170.9(2) . . . . ?
P004 C00C C00N Re01 -119.33(17) . . . . ?
P004 C00C C00N C00H 57.6(4) . . . . ?
P004 C00I C00M C015 -179.2(2) . . . . ?
P05 Re01 C00N C00C -104.52(15) . . . . ?
P05 Re01 C00N C00H 78.8(3) . . . . ?
P05 C00P C016 C01A -178.7(2) . . . . ?
P05 C00P C01E C01F 178.2(2) . . . . ?
P05 C00Y C010 C01B 175.0(2) . . . . ?
O009 Re01 C00N C00C 173.53(15) . . . . ?
O009 Re01 C00N C00H -3.1(4) . . . . ?
C00B P004 C00C Re01 -155.74(17) . . . . ?
C00B P004 C00C C00N -88.0(2) . . . . ?
C00B P004 C00I C00D 53.3(3) . . . . ?
C00B P004 C00I C00M -127.6(3) . . . . ?
C00B C013 C017 C011 0.3(5) . . . . ?
C00C Re01 C00N C00H -176.7(4) . . . . ?
C00C P004 C00B C00S 118.3(3) . . . . ?
C00C P004 C00B C013 -54.0(3) . . . . ?
C00C P004 C00I C00D 169.6(2) . . . . ?
C00C P004 C00I C00M -11.3(3) . . . . ?
C00D C00I C00M C015 -0.1(5) . . . . ?
C00E C00G C00H C00F 177.5(3) . . . . ?
C00E C00G C00H C00N -2.1(4) . . . . ?
C00E C00G C00O C00K 2.8(4) . . . . ?
C00E C00G C00O C014 -176.7(3) . . . . ?
C00E C00J C00L Re01 175.3(4) . . . . ?
C00E C00J C00L O009 168.9(3) . . . . ?
C00E C00J C00L O00A -14.6(5) . . . . ?
C00E C00T C018 C00K 1.2(5) . . . . ?
C00F C00H C00N Re01 -165.9(3) . . . . ?
C00F C00H C00N C00C 19.0(5) . . . . ?
C00F C00Q C014 C00O -2.5(5) . . . . ?
C00G C00E C00J Re01 1.8(5) . . . . ?
C00G C00E C00J C00L -171.3(3) . . . . ?
C00G C00E C00T C018 0.4(4) . . . . ?
C00G C00H C00N Re01 13.6(5) . . . . ?
C00G C00H C00N C00C -161.5(3) . . . . ?
C00G C00O C014 C00Q -0.5(4) . . . . ?
C00H C00F C00Q C014 3.3(4) . . . . ?
C00H C00G C00O C00K -177.7(3) . . . . ?
C00H C00G C00O C014 2.8(4) . . . . ?
C00I P004 C00B C00S -120.5(3) . . . . ?
C00I P004 C00B C013 67.1(3) . . . . ?
C00I P004 C00C Re01 87.8(2) . . . . ?
C00I P004 C00C C00N 155.5(2) . . . . ?
C00I C00D C00Z C00U -0.3(5) . . . . ?
C00I C00M C015 C00U -0.3(5) . . . . ?
C00J Re01 C00N C00C 164.15(18) . . . . ?
C00J Re01 C00N C00H -12.5(3) . . . . ?
C00J C00E C00G C00H -3.8(4) . . . . ?
C00J C00E C00G C00O 175.8(3) . . . . ?
C00J C00E C00T C018 -177.7(3) . . . . ?
C00K C00O C014 C00Q 180.0(3) . . . . ?
C00L Re01 C00N C00C 165.22(15) . . . . ?
C00L Re01 C00N C00H -11.4(4) . . . . ?
C00O C00G C00H C00F -2.1(4) . . . . ?
C00O C00G C00H C00N 178.4(3) . . . . ?
C00O C00K C018 C00T -0.8(5) . . . . ?
C00P P05 C00Y C00W -132.8(2) . . . . ?
C00P P05 C00Y C010 52.0(3) . . . . ?
C00P C016 C01A C01C 0.7(5) . . . . ?
C00P C01E C01F C01C 0.3(5) . . . . ?
C00Q C00F C00H C00G -1.0(4) . . . . ?
C00Q C00F C00H C00N 178.5(3) . . . . ?
C00R C011 C017 C013 1.7(5) . . . . ?
C00S C00B C013 C017 -1.6(5) . . . . ?
C00S C00R C011 C017 -2.5(5) . . . . ?
C00T C00E C00G C00H 178.1(3) . . . . ?
C00T C00E C00G C00O -2.4(4) . . . . ?
C00T C00E C00J Re01 179.8(2) . . . . ?
C00T C00E C00J C00L 6.8(4) . . . . ?
C00V P004 C00B C00S -2.3(3) . . . . ?
C00V P004 C00B C013 -174.7(2) . . . . ?
C00V P004 C00C Re01 -38.9(2) . . . . ?
C00V P004 C00C C00N 28.9(3) . . . . ?
C00V P004 C00I C00D -62.6(3) . . . . ?
C00V P004 C00I C00M 116.5(3) . . . . ?
C00W C00Y C010 C01B -0.4(4) . . . . ?
C00W C012 C019 C01B 0.4(5) . . . . ?
C00X P05 C00P C016 -52.0(3) . . . . ?
C00X P05 C00P C01E 129.1(3) . . . . ?
C00X P05 C00Y C00W -24.7(3) . . . . ?
C00X P05 C00Y C010 160.1(2) . . . . ?
C00Y P05 C00P C016 56.4(3) . . . . ?
C00Y P05 C00P C01E -122.5(3) . . . . ?
C00Y C00W C012 C019 -1.5(5) . . . . ?
C00Y C010 C01B C019 -0.7(5) . . . . ?
C00Z C00D C00I P004 179.5(2) . . . . ?
C00Z C00D C00I C00M 0.4(5) . . . . ?
C00Z C00U C015 C00M 0.4(5) . . . . ?
C011 C00R C00S C00B 1.1(4) . . . . ?
C012 C00W C00Y P05 -173.7(2) . . . . ?
C012 C00W C00Y C010 1.5(4) . . . . ?
C012 C019 C01B C010 0.8(5) . . . . ?
C013 C00B C00S C00R 0.9(4) . . . . ?
C015 C00U C00Z C00D -0.1(5) . . . . ?
C016 C00P C01E C01F -0.7(5) . . . . ?
C016 C01A C01C C01F -1.0(5) . . . . ?
C018 C00K C00O C00G -1.2(4) . . . . ?
C018 C00K C00O C014 178.3(3) . . . . ?
C01A C01C C01F C01E 0.5(5) . . . . ?
C01E C00P C016 C01A 0.2(5) . . . . ?

loop_
_smtbx_masks_void_nr
_smtbx_masks_void_average_x
_smtbx_masks_void_average_y
_smtbx_masks_void_average_z
_smtbx_masks_void_volume
_smtbx_masks_void_count_electrons
_smtbx_masks_void_content
1 0.000 0.000 0.500 125.9 41.0 '1 DCM'
2 0.500 0.500 0.000 125.9 41.0 '1 DCM'
